data_4122638
loop_
_publ_author_name
'Deb, Arghya'
'Bag, Sukdev'
'Kancherla, Rajesh'
'Maiti, Debabrata'

_publ_section_title
;
 Palladium-catalyzed aryl C-h olefination with unactivated, aliphatic
 alkenes.
;
_journal_issue 39
_journal_name_full 'Journal of the American Chemical Society'
_journal_page_first 13602
_journal_page_last 13605
_journal_paper_doi 10.1021/ja5082734
_journal_volume 136
_journal_year 2014
_chemical_formula_sum 'C29 H30 N2 O3'
_chemical_formula_weight 454.55
_chemical_name_systematic
; 
 ? 
;
_space_group_IT_number 2
_symmetry_space_group_name_Hall '-P 1'
_symmetry_space_group_name_H-M 'P -1'
_atom_sites_solution_hydrogens geom
_atom_sites_solution_primary direct
_atom_sites_solution_secondary difmap
_audit_creation_method SHELXL-97
_cell_angle_alpha 63.932(18)
_cell_angle_beta 75.04(3)
_cell_angle_gamma 81.88(3)
_cell_formula_units_Z 2
_cell_length_a 8.011(4)
_cell_length_b 12.635(6)
_cell_length_c 13.614(6)
_cell_measurement_temperature 293(2)
_cell_volume 1195.2(10)
_computing_structure_refinement 'SHELXL-97 (Sheldrick, 1997)'
_computing_structure_solution 'SHELXS-97 (Sheldrick, 1990)'
_diffrn_ambient_temperature 293(2)
_diffrn_measured_fraction_theta_full 0.994
_diffrn_measured_fraction_theta_max 0.994
_diffrn_radiation_monochromator graphite
_diffrn_radiation_source 'fine-focus sealed tube'
_diffrn_radiation_type MoK\a
_diffrn_radiation_wavelength 0.71075
_diffrn_reflns_av_R_equivalents 0.2043
_diffrn_reflns_av_sigmaI/netI 0.2168
_diffrn_reflns_limit_h_max 8
_diffrn_reflns_limit_h_min -8
_diffrn_reflns_limit_k_max 13
_diffrn_reflns_limit_k_min -13
_diffrn_reflns_limit_l_max 14
_diffrn_reflns_limit_l_min -14
_diffrn_reflns_number 9041
_diffrn_reflns_theta_full 22.50
_diffrn_reflns_theta_max 22.50
_diffrn_reflns_theta_min 3.12
_exptl_absorpt_coefficient_mu 0.082
_exptl_crystal_density_diffrn 1.263
_exptl_crystal_density_method 'not measured'
_exptl_crystal_F_000 484
_refine_diff_density_max 0.416
_refine_diff_density_min -0.324
_refine_diff_density_rms 0.098
_refine_ls_extinction_method none
_refine_ls_goodness_of_fit_ref 0.898
_refine_ls_hydrogen_treatment mixed
_refine_ls_matrix_type full
_refine_ls_number_parameters 308
_refine_ls_number_reflns 3106
_refine_ls_number_restraints 0
_refine_ls_restrained_S_all 0.898
_refine_ls_R_factor_all 0.1787
_refine_ls_R_factor_gt 0.1054
_refine_ls_shift/su_max 0.000
_refine_ls_shift/su_mean 0.000
_refine_ls_structure_factor_coef Fsqd
_refine_ls_weighting_details 'calc w=1/[\s^2^(Fo^2^)+(0.1119P)^2^+0.0000P] where P=(Fo^2^+2Fc^2^)/3'
_refine_ls_weighting_scheme calc
_refine_ls_wR_factor_gt 0.2345
_refine_ls_wR_factor_ref 0.3014
_reflns_number_gt 1010
_reflns_number_total 3106
_reflns_threshold_expression >2sigma(I)
_cod_data_source_file ja5082734_si_006.cif
_cod_data_source_block shelx
_cod_depositor_comments 'Adding full bibliography for 4122637--4122638.cif.'
_cod_database_code 4122638

loop_
_symmetry_equiv_pos_as_xyz
'x, y, z'
'-x, -y, -z'

loop_
_atom_site_label
_atom_site_type_symbol
_atom_site_fract_x
_atom_site_fract_y
_atom_site_fract_z
_atom_site_U_iso_or_equiv
_atom_site_adp_type
_atom_site_occupancy
_atom_site_symmetry_multiplicity
_atom_site_calc_flag
_atom_site_refinement_flags
O1 O 0.4107(6) 0.6534(4) 0.4497(4) 0.0602(16) Uani 1 1 d .
N2 N 0.9700(6) 0.7247(4) 0.0299(4) 0.0342(14) Uani 1 1 d .
H2 H 0.9363 0.7625 -0.0320 0.041 Uiso 1 1 calc R
O3 O 0.9427(6) 0.7229(4) 0.2009(4) 0.0461(13) Uani 1 1 d .
O4 O 0.2168(6) 0.5413(4) 0.4482(4) 0.0569(16) Uani 1 1 d .
N5 N 1.1246(7) 0.7082(5) -0.1632(4) 0.0374(15) Uani 1 1 d .
C6 C 1.1616(8) 0.6191(6) -0.0686(5) 0.0309(17) Uani 1 1 d .
C7 C 0.5085(8) 0.8144(5) 0.0831(5) 0.0290(16) Uani 1 1 d .
C8 C 0.6841(8) 0.9299(5) -0.1014(5) 0.0334(16) Uani 1 1 d .
C9 C 1.0812(8) 0.6242(6) 0.0369(5) 0.0327(17) Uani 1 1 d .
C10 C 0.3525(8) 0.6808(6) 0.2773(5) 0.0389(18) Uani 1 1 d .
H10 H 0.2756 0.6612 0.2477 0.047 Uiso 1 1 calc R
C11 C 1.2751(8) 0.5221(6) -0.0702(5) 0.0396(18) Uani 1 1 d .
C12 C 0.3879(9) 0.8057(5) 0.0303(5) 0.0393(18) Uani 1 1 d .
H12 H 0.2883 0.7642 0.0742 0.047 Uiso 1 1 calc R
C13 C 0.6597(8) 0.8769(5) 0.0161(5) 0.0325(17) Uani 1 1 d .
C14 C 1.1135(8) 0.5375(5) 0.1357(5) 0.0329(17) Uani 1 1 d .
H14 H 1.0610 0.5409 0.2038 0.039 Uiso 1 1 calc R
C15 C 0.5577(9) 0.9168(5) -0.1503(5) 0.0403(18) Uani 1 1 d .
H15 H 0.5737 0.9495 -0.2279 0.048 Uiso 1 1 calc R
C16 C 0.7984(8) 0.8829(5) 0.0693(5) 0.0332(17) Uani 1 1 d .
H16A H 0.7449 0.8992 0.1340 0.040 Uiso 1 1 calc R
H16B H 0.8722 0.9479 0.0162 0.040 Uiso 1 1 calc R
C17 C 0.4778(8) 0.7583(5) 0.2057(5) 0.0346(17) Uani 1 1 d .
H17 H 0.5515 0.7776 0.2377 0.041 Uiso 1 1 calc R
C18 C 0.4089(8) 0.8551(5) -0.0829(5) 0.0339(17) Uani 1 1 d .
H18 H 0.3245 0.8479 -0.1152 0.041 Uiso 1 1 calc R
C19 C 1.3029(8) 0.4336(6) 0.0344(6) 0.0456(19) Uani 1 1 d .
H19 H 1.3734 0.3679 0.0360 0.055 Uiso 1 1 calc R
C20 C 1.1990(9) 0.7044(7) -0.2609(6) 0.052(2) Uani 1 1 d .
H20 H 1.1740 0.7649 -0.3261 0.063 Uiso 1 1 calc R
C21 C 0.8331(9) 1.0041(6) -0.1748(5) 0.043(2) Uani 1 1 d .
H21 H 0.8659 1.0553 -0.1513 0.052 Uiso 1 1 calc R
C22 C 0.9109(8) 0.7684(5) 0.1067(5) 0.0297(16) Uani 1 1 d .
C23 C 1.2285(8) 0.4430(6) 0.1318(6) 0.0403(19) Uani 1 1 d .
H23 H 1.2541 0.3854 0.1982 0.048 Uiso 1 1 calc R
C24 C 0.3341(9) 0.6287(7) 0.3956(5) 0.0441(19) Uani 1 1 d .
C25 C 1.3489(8) 0.5231(6) -0.1751(6) 0.0447(19) Uani 1 1 d .
H25 H 1.4233 0.4614 -0.1806 0.054 Uiso 1 1 calc R
C26 C 1.0547(10) 1.0905(6) -0.3525(5) 0.052(2) Uani 1 1 d .
H26 H 1.0586 1.1495 -0.3247 0.063 Uiso 1 1 calc R
C27 C 1.3134(9) 0.6129(7) -0.2691(6) 0.052(2) Uani 1 1 d .
H27 H 1.3649 0.6138 -0.3390 0.062 Uiso 1 1 calc R
C28 C 0.9230(9) 1.0045(6) -0.2698(6) 0.051(2) Uani 1 1 d .
H28 H 0.9023 0.9449 -0.2874 0.061 Uiso 1 1 calc R
C29 C 1.2312(10) 1.0356(7) -0.3667(6) 0.065(3) Uani 1 1 d .
H29A H 1.2284 0.9719 -0.3876 0.078 Uiso 1 1 calc R
H29B H 1.2667 1.0024 -0.2958 0.078 Uiso 1 1 calc R
C30 C 0.9999(10) 1.1548(7) -0.4655(6) 0.072(3) Uani 1 1 d .
H30A H 0.9883 1.0978 -0.4930 0.087 Uiso 1 1 calc R
H30B H 0.8883 1.1945 -0.4551 0.087 Uiso 1 1 calc R
C32 C 1.3650(10) 1.1257(7) -0.4572(6) 0.071(3) Uani 1 1 d .
H32A H 1.3794 1.1836 -0.4314 0.086 Uiso 1 1 calc R
H32B H 1.4757 1.0851 -0.4678 0.086 Uiso 1 1 calc R
C33 C 1.3108(11) 1.1879(8) -0.5677(6) 0.088(3) Uani 1 1 d .
H33A H 1.3098 1.1318 -0.5983 0.106 Uiso 1 1 calc R
H33B H 1.3932 1.2478 -0.6204 0.106 Uiso 1 1 calc R
C34 C 1.1328(11) 1.2448(8) -0.5516(6) 0.082(3) Uani 1 1 d .
H34A H 1.0977 1.2820 -0.6228 0.099 Uiso 1 1 calc R
H34B H 1.1368 1.3055 -0.5271 0.099 Uiso 1 1 calc R
C1 C 0.1878(9) 0.4815(7) 0.5676(5) 0.059(2) Uani 1 1 d .
H1A H 0.2943 0.4451 0.5887 0.088 Uiso 1 1 calc R
H1B H 0.1037 0.4223 0.5948 0.088 Uiso 1 1 calc R
H1C H 0.1460 0.5372 0.5995 0.088 Uiso 1 1 calc R

loop_
_atom_site_aniso_label
_atom_site_aniso_U_11
_atom_site_aniso_U_22
_atom_site_aniso_U_33
_atom_site_aniso_U_23
_atom_site_aniso_U_13
_atom_site_aniso_U_12
O1 0.074(4) 0.067(4) 0.051(3) -0.028(3) -0.022(3) -0.011(3)
N2 0.045(3) 0.025(3) 0.040(3) -0.014(3) -0.030(3) 0.018(3)
O3 0.063(3) 0.035(3) 0.047(3) -0.023(3) -0.024(2) 0.021(2)
O4 0.060(3) 0.056(4) 0.050(3) -0.006(3) -0.027(3) -0.014(3)
N5 0.053(4) 0.027(4) 0.032(3) -0.008(3) -0.017(3) -0.001(3)
C6 0.030(4) 0.023(4) 0.043(4) -0.012(4) -0.017(3) 0.001(3)
C7 0.027(4) 0.015(3) 0.048(4) -0.011(3) -0.021(3) 0.008(3)
C8 0.036(4) 0.018(4) 0.050(4) -0.020(4) -0.018(3) 0.020(3)
C9 0.035(4) 0.026(4) 0.048(4) -0.020(4) -0.025(3) 0.009(3)
C10 0.045(4) 0.028(4) 0.043(4) -0.011(4) -0.017(3) 0.002(4)
C11 0.043(4) 0.028(4) 0.046(4) -0.010(4) -0.018(3) -0.001(4)
C12 0.050(4) 0.019(4) 0.041(4) -0.005(4) -0.014(3) 0.003(3)
C13 0.044(4) 0.010(3) 0.047(4) -0.014(3) -0.020(3) 0.015(3)
C14 0.031(4) 0.029(4) 0.043(4) -0.017(4) -0.017(3) 0.008(3)
C15 0.068(5) 0.014(4) 0.037(4) -0.007(3) -0.029(4) 0.022(4)
C16 0.049(4) 0.015(4) 0.037(4) -0.010(3) -0.015(3) 0.002(3)
C17 0.045(4) 0.023(4) 0.046(4) -0.024(4) -0.016(3) 0.011(3)
C18 0.038(4) 0.019(4) 0.051(4) -0.020(4) -0.019(3) 0.011(3)
C19 0.035(4) 0.028(4) 0.075(5) -0.020(4) -0.019(4) 0.001(3)
C20 0.059(5) 0.041(5) 0.053(5) -0.006(5) -0.031(4) -0.005(4)
C21 0.062(5) 0.038(5) 0.029(4) -0.011(4) -0.021(4) 0.011(4)
C22 0.034(4) 0.020(4) 0.038(4) -0.013(4) -0.016(3) 0.003(3)
C23 0.047(5) 0.019(4) 0.048(4) -0.003(4) -0.022(4) 0.002(3)
C24 0.040(4) 0.050(5) 0.037(4) -0.020(4) -0.008(3) 0.017(4)
C25 0.048(5) 0.040(5) 0.050(4) -0.026(4) -0.006(4) 0.002(4)
C26 0.086(6) 0.031(5) 0.038(4) -0.015(4) -0.016(4) 0.013(4)
C27 0.055(5) 0.046(5) 0.055(5) -0.023(5) -0.003(4) -0.015(4)
C28 0.065(5) 0.041(5) 0.052(5) -0.018(4) -0.023(4) -0.003(4)
C29 0.067(6) 0.046(5) 0.050(5) 0.008(4) -0.013(4) 0.000(5)
C30 0.075(6) 0.057(6) 0.055(5) 0.006(5) -0.019(4) -0.004(5)
C32 0.078(6) 0.063(6) 0.071(6) -0.028(5) -0.018(5) 0.008(5)
C33 0.079(7) 0.084(8) 0.061(5) 0.005(6) -0.007(5) -0.016(6)
C34 0.077(7) 0.087(8) 0.069(6) -0.020(6) -0.023(5) 0.011(6)
C1 0.067(5) 0.058(6) 0.033(4) -0.002(4) -0.018(4) 0.003(4)

loop_
_atom_type_symbol
_atom_type_description
_atom_type_scat_dispersion_real
_atom_type_scat_dispersion_imag
_atom_type_scat_source
C C 0.0033 0.0016 'International Tables Vol C Tables 4.2.6.8 and 6.1.1.4'
H H 0.0000 0.0000 'International Tables Vol C Tables 4.2.6.8 and 6.1.1.4'
N N 0.0061 0.0033 'International Tables Vol C Tables 4.2.6.8 and 6.1.1.4'
O O 0.0106 0.0060 'International Tables Vol C Tables 4.2.6.8 and 6.1.1.4'

loop_
_geom_angle_atom_site_label_1
_geom_angle_atom_site_label_2
_geom_angle_atom_site_label_3
_geom_angle
C22 N2 C9 128.9(5)
C24 O4 C1 117.0(5)
C20 N5 C6 118.2(6)
N5 C6 C11 122.7(6)
N5 C6 C9 117.8(6)
C11 C6 C9 119.5(6)
C12 C7 C13 118.4(6)
C12 C7 C17 119.9(6)
C13 C7 C17 121.7(5)
C13 C8 C15 119.0(6)
C13 C8 C21 122.0(5)
C15 C8 C21 118.9(6)
C14 C9 N2 123.7(6)
C14 C9 C6 120.9(6)
N2 C9 C6 115.4(5)
C17 C10 C24 122.9(6)
C25 C11 C19 126.0(7)
C25 C11 C6 116.4(6)
C19 C11 C6 117.6(6)
C18 C12 C7 122.8(6)
C8 C13 C7 119.9(5)
C8 C13 C16 119.7(6)
C7 C13 C16 120.3(5)
C9 C14 C23 118.5(6)
C18 C15 C8 120.3(6)
C13 C16 C22 113.3(5)
C10 C17 C7 126.6(6)
C12 C18 C15 119.5(6)
C23 C19 C11 121.2(7)
N5 C20 C27 122.3(7)
C28 C21 C8 126.0(7)
O3 C22 N2 123.8(6)
O3 C22 C16 120.9(6)
N2 C22 C16 115.3(5)
C19 C23 C14 122.2(6)
O1 C24 O4 120.7(6)
O1 C24 C10 127.4(7)
O4 C24 C10 111.8(6)
C27 C25 C11 120.6(7)
C28 C26 C29 112.9(6)
C28 C26 C30 109.9(6)
C29 C26 C30 111.0(6)
C25 C27 C20 119.7(7)
C21 C28 C26 126.5(7)
C26 C29 C32 112.0(7)
C34 C30 C26 110.8(6)
C33 C32 C29 112.1(6)
C32 C33 C34 110.1(7)
C33 C34 C30 111.6(8)

loop_
_geom_bond_atom_site_label_1
_geom_bond_atom_site_label_2
_geom_bond_distance
O1 C24 1.227(7)
N2 C22 1.342(8)
N2 C9 1.426(8)
O3 C22 1.232(6)
O4 C24 1.366(8)
O4 C1 1.430(7)
N5 C20 1.328(9)
N5 C6 1.357(7)
C6 C11 1.424(9)
C6 C9 1.440(9)
C7 C12 1.387(8)
C7 C13 1.411(8)
C7 C17 1.464(8)
C8 C13 1.407(8)
C8 C15 1.409(8)
C8 C21 1.476(9)
C9 C14 1.372(7)
C10 C17 1.360(8)
C10 C24 1.422(8)
C11 C25 1.393(9)
C11 C19 1.421(8)
C12 C18 1.357(8)
C13 C16 1.500(7)
C14 C23 1.413(9)
C15 C18 1.393(8)
C16 C22 1.545(8)
C19 C23 1.356(9)
C20 C27 1.397(10)
C21 C28 1.306(9)
C25 C27 1.351(8)
C26 C28 1.482(9)
C26 C29 1.489(10)
C26 C30 1.540(8)
C29 C32 1.547(9)
C30 C34 1.525(10)
C32 C33 1.507(9)
C33 C34 1.512(11)
